data_1564000
loop_
_publ_author_name
'Harringer, Sophia'
'Matzinger, Manuel'
'Gajic, Natalie'
'Hejl, Michaela'
'Jakupec, Michael A.'
'Kandioller, Wolfgang'
'Keppler, Bernhard K.'

_publ_section_title
;
 First insights into the novel class of organometallic compounds bearing a
 bidentate selenopyridone coordination motif: Synthesis, characterization,
 stability and biological investigations
;
_journal_name_full 'Inorganica Chimica Acta'
_journal_page_first 119919
_journal_paper_doi 10.1016/j.ica.2020.119919
_journal_volume 513
_journal_year 2020
_chemical_formula_moiety 'C34 H44 N2 O2 Os2 Se2, 2(Cl), 2(H2 O)'
_chemical_formula_sum 'C34 H48 Cl2 N2 O4 Os2 Se2'
_chemical_formula_weight 1157.96
_chemical_name_systematic
;
Chlorido[1,2-dimethyl-3-oxo-\kO-pyridine-4(1H)-
selonato-\kSe](\h6-p-cymene)-osmium(II)
;
_space_group_crystal_system triclinic
_space_group_IT_number 2
_space_group_name_Hall '-P 1'
_space_group_name_H-M_alt 'P -1'
_atom_sites_solution_hydrogens mixed
_atom_sites_solution_primary direct
_cell_angle_alpha 65.8221(7)
_cell_angle_beta 83.8468(8)
_cell_angle_gamma 73.2802(8)
_cell_formula_units_Z 2
_cell_length_a 11.0446(2)
_cell_length_b 13.7729(3)
_cell_length_c 14.6711(3)
_cell_measurement_reflns_used 9946
_cell_measurement_temperature 100.0
_cell_measurement_theta_max 25.359
_cell_measurement_theta_min 2.439
_cell_volume 1949.72(7)
_computing_cell_refinement 'SAINT V8.38A (2016)'
_computing_data_collection APEX3
_computing_data_reduction 'SAINT V8.38A (2016)'
_computing_molecular_graphics 'Olex2 (Dolomanov et al., 2009)'
_computing_publication_material 'Olex2 (Dolomanov et al., 2009)'
_computing_structure_refinement 'XL (Sheldrick, 2008)'
_computing_structure_solution 'XS (Sheldrick, 2008)'
_diffrn_ambient_temperature 100.0
_diffrn_measured_fraction_theta_full 0.994
_diffrn_measured_fraction_theta_max 0.993
_diffrn_measurement_device_type 'Bruker D8 Venture'
_diffrn_measurement_method '\f and \w scans'
_diffrn_radiation_probe x-ray
_diffrn_radiation_type MoK\a
_diffrn_radiation_wavelength 0.71073
_diffrn_reflns_av_R_equivalents 0.0381
_diffrn_reflns_av_unetI/netI 0.0357
_diffrn_reflns_Laue_measured_fraction_full 0.994
_diffrn_reflns_Laue_measured_fraction_max 0.993
_diffrn_reflns_limit_h_max 13
_diffrn_reflns_limit_h_min -13
_diffrn_reflns_limit_k_max 16
_diffrn_reflns_limit_k_min -16
_diffrn_reflns_limit_l_max 17
_diffrn_reflns_limit_l_min -17
_diffrn_reflns_number 19889
_diffrn_reflns_point_group_measured_fraction_full 0.994
_diffrn_reflns_point_group_measured_fraction_max 0.993
_diffrn_reflns_theta_full 25.242
_diffrn_reflns_theta_max 25.361
_diffrn_reflns_theta_min 2.440
_diffrn_source 'Sealed xray tube'
_diffrn_source_type 'Incoatec IuS'
_diffrn_standards_number 0
_exptl_absorpt_coefficient_mu 8.552
_exptl_absorpt_correction_T_max 0.0439
_exptl_absorpt_correction_T_min 0.0207
_exptl_absorpt_correction_type multi-scan
_exptl_absorpt_process_details
;
SADABS-2016/2 (Bruker,2016/2) was used for absorption correction. 
wR2(int) was 0.0731 before and 0.0420 after correction. 
The Ratio of minimum to maximum transmission is 0.4715. 
The \l/2 correction factor is Not present.
;
_exptl_crystal_colour 'clear orange'
_exptl_crystal_colour_lustre clear
_exptl_crystal_colour_primary orange
_exptl_crystal_density_diffrn 1.972
_exptl_crystal_description block
_exptl_crystal_F_000 1104
_exptl_crystal_size_max 0.13
_exptl_crystal_size_mid 0.1
_exptl_crystal_size_min 0.04
_refine_diff_density_max 0.911
_refine_diff_density_min -0.853
_refine_diff_density_rms 0.101
_refine_ls_extinction_coef .
_refine_ls_extinction_method none
_refine_ls_goodness_of_fit_ref 1.027
_refine_ls_hydrogen_treatment constr
_refine_ls_matrix_type full
_refine_ls_number_parameters 559
_refine_ls_number_reflns 7096
_refine_ls_number_restraints 15
_refine_ls_restrained_S_all 1.026
_refine_ls_R_factor_all 0.0294
_refine_ls_R_factor_gt 0.0249
_refine_ls_shift/su_max 0.001
_refine_ls_shift/su_mean 0.000
_refine_ls_structure_factor_coef Fsqd
_refine_ls_weighting_details 'w=1/[\s^2^(Fo^2^)+(0.0171P)^2^+3.2085P] where P=(Fo^2^+2Fc^2^)/3'
_refine_ls_weighting_scheme calc
_refine_ls_wR_factor_gt 0.0540
_refine_ls_wR_factor_ref 0.0561
_reflns_Friedel_coverage 0.000
_reflns_Friedel_fraction_full .
_reflns_Friedel_fraction_max .
_reflns_number_gt 6365
_reflns_number_total 7096
_reflns_threshold_expression 'I > 2\s(I)'
_cod_data_source_file ICA-2020-513-1199193.cif
_cod_data_source_block soha071a_p-1
_cod_database_code 1564000
_shelx_space_group_comment
;
The symmetry employed for this shelxl refinement is uniquely defined
by the following loop, which should always be used as a source of
symmetry information in preference to the above space-group names.
They are only intended as comments.
;
_shelx_estimated_absorpt_t_max 0.726
_shelx_estimated_absorpt_t_min 0.403

loop_
_space_group_symop_operation_xyz
'x, y, z'
'-x, -y, -z'

loop_
_atom_site_label
_atom_site_type_symbol
_atom_site_fract_x
_atom_site_fract_y
_atom_site_fract_z
_atom_site_U_iso_or_equiv
_atom_site_adp_type
_atom_site_occupancy
_atom_site_site_symmetry_order
_atom_site_calc_flag
_atom_site_refinement_flags_posn
_atom_site_refinement_flags_adp
_atom_site_refinement_flags_occupancy
_atom_site_disorder_assembly
_atom_site_disorder_group
Os1 Os 0.17848(2) 0.30737(2) 0.33350(2) 0.03309(6) Uani 1 1 d . U . . .
Os2 Os -0.16974(2) 0.39496(2) 0.32507(2) 0.03355(6) Uani 1 1 d . U . . .
Se1 Se 0.00015(5) 0.22075(4) 0.41457(3) 0.03559(11) Uani 1 1 d . U . . .
Se2 Se 0.00831(4) 0.43408(4) 0.20364(3) 0.03374(10) Uani 1 1 d . . . . .
O1 O 0.2138(3) 0.2080(3) 0.2536(2) 0.0409(8) Uani 1 1 d . . . . .
O2 O -0.2062(3) 0.3093(3) 0.2481(2) 0.0381(7) Uani 1 1 d . . . . .
C5 C 0.0016(5) 0.2820(4) 0.0095(3) 0.0436(12) Uani 1 1 d . . . . .
H5B H 0.043010 0.279215 -0.049932 0.052 Uiso 0.424(3) 1 calc R . P A 2
H5A H -0.042039 0.297494 -0.049374 0.052 Uiso 0.576(3) 1 calc R . P A 1
C6A C 0.2851(5) 0.2358(5) 0.4751(3) 0.0426(12) Uani 1 1 d . . . . .
C7A C 0.3696(4) 0.2342(5) 0.3956(3) 0.0418(11) Uani 1 1 d . . . . .
H7A H 0.427952 0.166418 0.400281 0.050 Uiso 1 1 calc R . . . .
C8A C 0.3688(5) 0.3323(4) 0.3084(4) 0.0443(12) Uani 1 1 d . . . . .
H8A H 0.426965 0.328614 0.256573 0.053 Uiso 1 1 calc R . . . .
C9A C 0.2841(5) 0.4333(5) 0.2981(4) 0.0497(13) Uani 1 1 d . . . . .
C10A C 0.1963(5) 0.4355(5) 0.3777(4) 0.0515(13) Uani 1 1 d . . . . .
H10A H 0.136774 0.503151 0.371851 0.062 Uiso 1 1 calc R . . . .
C11A C 0.1969(5) 0.3406(5) 0.4626(4) 0.0475(13) Uani 1 1 d . . . . .
H11A H 0.137712 0.344803 0.513812 0.057 Uiso 1 1 calc R . . . .
C12A C 0.2761(6) 0.5367(5) 0.2051(5) 0.0701(18) Uani 1 1 d . . . . .
H12A H 0.306249 0.516930 0.148077 0.105 Uiso 1 1 calc GR . . . .
H12B H 0.328783 0.578899 0.213626 0.105 Uiso 1 1 calc GR . . . .
H12C H 0.188153 0.581758 0.193022 0.105 Uiso 1 1 calc GR . . . .
C13A C 0.2810(5) 0.1344(6) 0.5689(4) 0.0585(16) Uani 1 1 d . . . . .
H13A H 0.192116 0.145880 0.593366 0.070 Uiso 1 1 calc R . . . .
C14A C 0.3638(8) 0.1291(9) 0.6487(4) 0.114(4) Uani 1 1 d . . . . .
H14A H 0.452859 0.099051 0.636281 0.171 Uiso 1 1 calc GR . . . .
H14B H 0.340616 0.081279 0.714795 0.171 Uiso 1 1 calc GR . . . .
H14C H 0.351155 0.203541 0.646236 0.171 Uiso 1 1 calc GR . . . .
C15A C 0.3144(6) 0.0292(5) 0.5514(5) 0.078(2) Uani 1 1 d . . . . .
H15A H 0.264644 0.040331 0.494740 0.118 Uiso 1 1 calc GR . . . .
H15B H 0.295412 -0.030519 0.611356 0.118 Uiso 1 1 calc GR . . . .
H15C H 0.404628 0.009359 0.536722 0.118 Uiso 1 1 calc GR . . . .
C6B C -0.2899(5) 0.3830(5) 0.4576(4) 0.0445(12) Uani 1 1 d . . . . .
C7B C -0.3663(5) 0.4265(5) 0.3704(4) 0.0469(12) Uani 1 1 d . . . . .
H7B H -0.428401 0.391439 0.369388 0.056 Uiso 1 1 calc R . . . .
C8B C -0.3529(5) 0.5198(5) 0.2853(4) 0.0532(14) Uani 1 1 d . . . . .
H8B H -0.406521 0.546730 0.228806 0.064 Uiso 1 1 calc R . . . .
C9B C -0.2609(5) 0.5740(4) 0.2828(4) 0.0478(13) Uani 1 1 d . . . . .
C10B C -0.1811(5) 0.5304(4) 0.3692(4) 0.0465(12) Uani 1 1 d . . . . .
H10B H -0.117490 0.564457 0.369066 0.056 Uiso 1 1 calc R . . . .
C11B C -0.1958(5) 0.4375(4) 0.4546(4) 0.0424(12) Uani 1 1 d . . . . .
H11B H -0.142261 0.410574 0.511107 0.051 Uiso 1 1 calc R . . . .
C12B C -0.2399(6) 0.6705(5) 0.1920(4) 0.0615(16) Uani 1 1 d . . . . .
H12D H -0.152052 0.672901 0.191574 0.092 Uiso 1 1 calc GR . . . .
H12E H -0.296844 0.739086 0.193403 0.092 Uiso 1 1 calc GR . . . .
H12F H -0.257168 0.662338 0.131700 0.092 Uiso 1 1 calc GR . . . .
C13B C -0.3007(5) 0.2831(5) 0.5504(4) 0.0471(12) Uani 1 1 d . . . . .
H13B H -0.218123 0.251475 0.587339 0.056 Uiso 1 1 calc R . . . .
C14B C -0.4019(6) 0.3223(6) 0.6170(4) 0.0721(19) Uani 1 1 d . . . . .
H14D H -0.379854 0.378626 0.631549 0.108 Uiso 1 1 calc GR . . . .
H14E H -0.406524 0.259518 0.679727 0.108 Uiso 1 1 calc GR . . . .
H14F H -0.484084 0.353958 0.582510 0.108 Uiso 1 1 calc GR . . . .
C15B C -0.3282(6) 0.1923(5) 0.5286(4) 0.0570(15) Uani 1 1 d . . . . .
H15D H -0.413662 0.217934 0.500298 0.085 Uiso 1 1 calc GR . . . .
H15E H -0.321933 0.126325 0.590769 0.085 Uiso 1 1 calc GR . . . .
H15F H -0.266623 0.174193 0.480769 0.085 Uiso 1 1 calc GR . . . .
N1A N -0.1057(6) 0.0507(6) 0.2272(5) 0.0353(15) Uani 0.576(3) 1 d . . P A 1
N1AA N 0.0888(7) 0.1929(6) 0.0438(5) 0.0403(17) Uani 0.576(3) 1 d . . P A 1
C1A C 0.1610(8) 0.1664(7) 0.1236(6) 0.043(2) Uani 0.576(3) 1 d D . P A 1
C2A C 0.1368(8) 0.2396(7) 0.1730(5) 0.0348(18) Uani 0.576(3) 1 d . . P A 1
C3A C 0.0373(11) 0.3366(11) 0.1370(10) 0.036(3) Uani 0.576(3) 1 d . . P A 1
C4A C -0.0347(11) 0.3603(8) 0.0545(7) 0.041(2) Uani 0.576(3) 1 d . . P A 1
H4A H -0.103571 0.424548 0.029726 0.050 Uiso 0.576(3) 1 calc R . P A 1
C16A C 0.1157(10) 0.1185(9) -0.0095(7) 0.055(3) Uani 0.576(3) 1 d . . P A 1
H16A H 0.056185 0.149367 -0.065683 0.082 Uiso 0.576(3) 1 calc GR . P A 1
H16B H 0.106510 0.045701 0.036412 0.082 Uiso 0.576(3) 1 calc GR . P A 1
H16C H 0.202308 0.111121 -0.034665 0.082 Uiso 0.576(3) 1 calc GR . P A 1
C17A C 0.2671(12) 0.067(2) 0.1503(19) 0.052(4) Uani 0.576(3) 1 d D . P A 1
H17A H 0.238360 0.005543 0.152215 0.078 Uiso 0.576(3) 1 calc GR . P A 1
H17B H 0.300621 0.049521 0.216100 0.078 Uiso 0.576(3) 1 calc GR . P A 1
H17C H 0.333541 0.080561 0.100353 0.078 Uiso 0.576(3) 1 calc GR . P A 1
C1B C -0.1743(7) 0.1538(7) 0.2124(6) 0.0353(18) Uani 0.576(3) 1 d D . P A 1
C2B C -0.1452(7) 0.2083(7) 0.2682(5) 0.0327(17) Uani 0.576(3) 1 d . . P A 1
C3B C -0.0449(8) 0.1485(7) 0.3390(5) 0.0320(17) Uani 0.576(3) 1 d . . P A 1
C4B C 0.0214(12) 0.040(2) 0.3537(19) 0.026(3) Uani 0.576(3) 1 d . . P A 1
H4B H 0.089346 0.001823 0.400701 0.031 Uiso 0.576(3) 1 calc R . P A 1
C5B C -0.011(2) -0.013(3) 0.300(2) 0.034(3) Uani 0.576(3) 1 d . . P A 1
H5BA H 0.029236 -0.088317 0.312027 0.041 Uiso 0.576(3) 1 calc R . P A 1
C16B C -0.1323(9) -0.0041(7) 0.1659(6) 0.042(2) Uani 0.576(3) 1 d . . P A 1
H16D H -0.222605 0.000009 0.168791 0.063 Uiso 0.576(3) 1 calc GR . P A 1
H16E H -0.082983 -0.081728 0.192078 0.063 Uiso 0.576(3) 1 calc GR . P A 1
H16F H -0.108812 0.033204 0.096501 0.063 Uiso 0.576(3) 1 calc GR . P A 1
C17B C -0.278(2) 0.211(3) 0.138(3) 0.049(3) Uani 0.576(3) 1 d D . P A 1
H17D H -0.251581 0.196858 0.078062 0.073 Uiso 0.576(3) 1 calc GR . P A 1
H17E H -0.298894 0.290814 0.121263 0.073 Uiso 0.576(3) 1 calc GR . P A 1
H17F H -0.352281 0.184179 0.166295 0.073 Uiso 0.576(3) 1 calc GR . P A 1
N1Y N -0.0868(9) 0.2340(9) 0.0400(7) 0.042(2) Uani 0.424(3) 1 d . . P A 2
N1Z N 0.1197(9) -0.0075(7) 0.2341(6) 0.036(2) Uani 0.424(3) 1 d . . P A 2
C1Y C -0.1601(11) 0.2464(10) 0.1179(8) 0.039(3) Uani 0.424(3) 1 d D . P A 2
C2Y C -0.1265(10) 0.3024(8) 0.1700(7) 0.034(2) Uani 0.424(3) 1 d . . P A 2
C3Y C -0.0239(14) 0.3467(13) 0.1352(12) 0.029(3) Uani 0.424(3) 1 d . . P A 2
C4Y C 0.0429(17) 0.3372(10) 0.0541(9) 0.043(3) Uani 0.424(3) 1 d . . P A 2
H4Y H 0.113310 0.366911 0.029982 0.052 Uiso 0.424(3) 1 calc R . P A 2
C16Y C -0.1186(14) 0.1745(12) -0.0133(9) 0.056(4) Uani 0.424(3) 1 d . . P A 2
H16G H -0.063028 0.179430 -0.070872 0.084 Uiso 0.424(3) 1 calc GR . P A 2
H16H H -0.206789 0.207540 -0.036413 0.084 Uiso 0.424(3) 1 calc GR . P A 2
H16I H -0.107145 0.096712 0.031815 0.084 Uiso 0.424(3) 1 calc GR . P A 2
C17Y C -0.266(3) 0.197(5) 0.147(4) 0.049(3) Uani 0.424(3) 1 d D . P A 2
H17G H -0.326383 0.229162 0.091218 0.073 Uiso 0.424(3) 1 calc GR . P A 2
H17H H -0.308839 0.210580 0.204582 0.073 Uiso 0.424(3) 1 calc GR . P A 2
H17I H -0.234956 0.116738 0.165633 0.073 Uiso 0.424(3) 1 calc GR . P A 2
C1Z C 0.1911(11) 0.0630(10) 0.2211(8) 0.041(3) Uani 0.424(3) 1 d D . P A 2
C2Z C 0.1578(10) 0.1321(9) 0.2747(8) 0.033(2) Uani 0.424(3) 1 d . . P A 2
C3Z C 0.0527(12) 0.1241(9) 0.3394(7) 0.036(2) Uani 0.424(3) 1 d . . P A 2
C4Z C -0.016(2) 0.049(3) 0.354(3) 0.026(3) Uani 0.424(3) 1 d . . P A 2
H4Z H -0.082681 0.038282 0.399957 0.031 Uiso 0.424(3) 1 calc R . P A 2
C5Z C 0.022(3) -0.008(4) 0.295(3) 0.034(3) Uani 0.424(3) 1 d . . P A 2
H5Z H -0.027523 -0.055526 0.297946 0.041 Uiso 0.424(3) 1 calc R . P A 2
C16Z C 0.1498(12) -0.0771(10) 0.1758(9) 0.046(3) Uani 0.424(3) 1 d . . P A 2
H16J H 0.124783 -0.030971 0.105790 0.069 Uiso 0.424(3) 1 calc GR . P A 2
H16K H 0.103668 -0.133914 0.202994 0.069 Uiso 0.424(3) 1 calc GR . P A 2
H16L H 0.240888 -0.112667 0.179985 0.069 Uiso 0.424(3) 1 calc GR . P A 2
C17Z C 0.3047(19) 0.064(3) 0.160(3) 0.052(4) Uani 0.424(3) 1 d D . P A 2
H17J H 0.353786 -0.011639 0.172849 0.078 Uiso 0.424(3) 1 calc GR . P A 2
H17K H 0.356059 0.101922 0.177457 0.078 Uiso 0.424(3) 1 calc GR . P A 2
H17L H 0.280424 0.103797 0.089351 0.078 Uiso 0.424(3) 1 calc GR . P A 2
Cl1 Cl 0.55170(18) 0.19129(19) 0.91572(19) 0.1067(8) Uani 1 1 d . . . . .
Cl2 Cl 0.01481(16) 0.71753(11) 0.31442(10) 0.0575(4) Uani 1 1 d . . . . .
O3S O 0.4010(6) 0.0299(7) 0.8968(4) 0.109(2) Uani 1 1 d . . . . .
H3SA H 0.423601 -0.035469 0.944606 0.164 Uiso 1 1 d G . . . .
H3SB H 0.445738 0.070857 0.900645 0.164 Uiso 1 1 d G . . . .
O4S O 0.1601(7) 0.8339(7) 0.1062(5) 0.065(2) Uani 0.576(3) 1 d . . P A 1
H4SA H 0.146360 0.840630 0.163055 0.097 Uiso 0.576(3) 1 d G . P A 1
H4SB H 0.242017 0.815460 0.101559 0.097 Uiso 0.576(3) 1 d G . P A 1
O5S O 0.8545(9) 0.9123(9) 0.1202(9) 0.070(3) Uani 0.424(3) 1 d . . P A 2
H5SA H 0.833095 0.941015 0.164437 0.105 Uiso 0.424(3) 1 d G . P A 2
H5SB H 0.788869 0.899944 0.103704 0.105 Uiso 0.424(3) 1 d G . P A 2

loop_
_atom_site_aniso_label
_atom_site_aniso_U_11
_atom_site_aniso_U_22
_atom_site_aniso_U_33
_atom_site_aniso_U_23
_atom_site_aniso_U_13
_atom_site_aniso_U_12
Os1 0.03866(11) 0.03278(10) 0.03304(9) -0.01759(8) 0.00178(7) -0.01098(8)
Os2 0.03924(11) 0.03380(11) 0.03127(9) -0.01785(8) 0.00237(7) -0.00854(8)
Se1 0.0514(3) 0.0308(2) 0.0298(2) -0.01507(19) 0.00142(18) -0.0147(2)
Se2 0.0428(3) 0.0312(2) 0.0298(2) -0.01454(19) 0.00291(18) -0.01099(19)
O1 0.046(2) 0.043(2) 0.0416(17) -0.0260(16) 0.0093(15) -0.0134(16)
O2 0.0421(19) 0.0402(19) 0.0375(16) -0.0213(15) -0.0064(13) -0.0076(15)
C5 0.062(3) 0.050(3) 0.028(2) -0.019(2) 0.004(2) -0.023(3)
C6A 0.038(3) 0.056(3) 0.039(2) -0.023(2) -0.002(2) -0.013(2)
C7A 0.033(3) 0.054(3) 0.042(3) -0.024(2) -0.0005(19) -0.010(2)
C8A 0.039(3) 0.052(3) 0.050(3) -0.025(3) 0.003(2) -0.018(2)
C9A 0.056(3) 0.046(3) 0.058(3) -0.021(3) -0.006(3) -0.026(3)
C10A 0.053(3) 0.050(3) 0.069(4) -0.039(3) -0.012(3) -0.012(3)
C11A 0.046(3) 0.068(4) 0.049(3) -0.040(3) 0.000(2) -0.020(3)
C12A 0.081(5) 0.048(4) 0.081(4) -0.011(3) -0.012(3) -0.035(3)
C13A 0.040(3) 0.090(5) 0.040(3) -0.019(3) 0.005(2) -0.021(3)
C14A 0.097(6) 0.179(10) 0.038(3) 0.017(4) -0.015(3) -0.082(6)
C15A 0.068(4) 0.056(4) 0.061(4) 0.003(3) 0.019(3) 0.011(3)
C6B 0.043(3) 0.060(3) 0.044(3) -0.033(3) 0.015(2) -0.020(2)
C7B 0.038(3) 0.058(3) 0.053(3) -0.033(3) 0.000(2) -0.008(2)
C8B 0.044(3) 0.059(4) 0.050(3) -0.027(3) 0.003(2) 0.004(3)
C9B 0.055(3) 0.035(3) 0.051(3) -0.025(2) 0.008(2) 0.001(2)
C10B 0.055(3) 0.045(3) 0.052(3) -0.034(3) 0.011(2) -0.013(2)
C11B 0.050(3) 0.049(3) 0.038(2) -0.029(2) 0.010(2) -0.015(2)
C12B 0.077(4) 0.041(3) 0.054(3) -0.021(3) 0.003(3) 0.004(3)
C13B 0.046(3) 0.059(4) 0.042(3) -0.024(3) 0.010(2) -0.021(3)
C14B 0.078(5) 0.094(5) 0.057(3) -0.039(4) 0.035(3) -0.039(4)
C15B 0.055(3) 0.070(4) 0.057(3) -0.028(3) 0.014(3) -0.031(3)
N1A 0.043(4) 0.037(4) 0.033(3) -0.016(3) 0.005(3) -0.019(3)
N1AA 0.057(5) 0.040(4) 0.031(3) -0.020(3) 0.005(3) -0.015(4)
C1A 0.050(5) 0.041(5) 0.036(4) -0.018(4) 0.010(4) -0.008(4)
C2A 0.043(5) 0.033(5) 0.028(4) -0.012(3) 0.008(3) -0.012(4)
C3A 0.044(7) 0.043(6) 0.030(5) -0.020(4) 0.010(6) -0.018(6)
C4A 0.049(6) 0.038(6) 0.031(5) -0.014(4) 0.003(5) -0.004(5)
C16A 0.071(7) 0.059(6) 0.048(5) -0.036(5) 0.011(5) -0.019(5)
C17A 0.060(10) 0.054(4) 0.053(6) -0.039(4) -0.009(9) -0.001(8)
C1B 0.036(4) 0.040(5) 0.034(4) -0.020(4) 0.003(3) -0.010(4)
C2B 0.033(4) 0.034(4) 0.031(4) -0.013(3) 0.000(3) -0.008(3)
C3B 0.041(5) 0.031(4) 0.028(4) -0.015(3) 0.003(3) -0.013(4)
C4B 0.017(10) 0.032(5) 0.031(2) -0.016(3) 0.006(7) -0.005(9)
C5B 0.039(11) 0.034(4) 0.039(4) -0.014(3) 0.012(8) -0.031(8)
C16B 0.059(6) 0.037(5) 0.037(4) -0.019(4) 0.000(4) -0.018(4)
C17B 0.048(5) 0.062(9) 0.050(6) -0.034(6) -0.001(4) -0.019(6)
N1Y 0.050(6) 0.054(6) 0.033(5) -0.023(5) 0.003(4) -0.021(5)
N1Z 0.041(5) 0.031(5) 0.040(5) -0.020(4) 0.001(4) -0.011(4)
C1Y 0.048(7) 0.045(7) 0.030(5) -0.015(5) 0.005(5) -0.022(5)
C2Y 0.043(6) 0.025(5) 0.028(5) -0.006(4) -0.005(4) -0.008(5)
C3Y 0.047(9) 0.021(6) 0.024(6) -0.008(4) 0.006(8) -0.018(8)
C4Y 0.069(10) 0.024(7) 0.033(7) -0.007(5) 0.008(7) -0.018(7)
C16Y 0.082(10) 0.067(9) 0.045(7) -0.036(7) 0.007(6) -0.039(8)
C17Y 0.048(5) 0.062(9) 0.050(6) -0.034(6) -0.001(4) -0.019(6)
C1Z 0.044(7) 0.047(7) 0.042(6) -0.023(6) 0.001(5) -0.019(5)
C2Z 0.037(6) 0.027(6) 0.036(5) -0.013(5) 0.005(4) -0.013(4)
C3Z 0.043(7) 0.037(6) 0.031(5) -0.021(5) 0.004(5) -0.006(5)
C4Z 0.017(10) 0.032(5) 0.031(2) -0.016(3) 0.006(7) -0.005(9)
C5Z 0.039(11) 0.034(4) 0.039(4) -0.014(3) 0.012(8) -0.031(8)
C16Z 0.062(8) 0.034(6) 0.044(6) -0.023(5) 0.006(5) -0.008(6)
C17Z 0.060(10) 0.054(4) 0.053(6) -0.039(4) -0.009(9) -0.001(8)
Cl1 0.0574(11) 0.0863(15) 0.1397(18) -0.0136(14) -0.0134(11) -0.0073(10)
Cl2 0.0937(11) 0.0325(7) 0.0469(7) -0.0159(6) -0.0028(7) -0.0163(7)
O3S 0.084(4) 0.163(7) 0.073(3) -0.016(4) -0.015(3) -0.062(4)
O4S 0.062(5) 0.059(5) 0.052(4) -0.009(4) 0.003(3) -0.007(4)
O5S 0.054(6) 0.059(7) 0.081(7) -0.011(6) 0.008(5) -0.021(5)

loop_
_atom_type_symbol
_atom_type_description
_atom_type_scat_dispersion_real
_atom_type_scat_dispersion_imag
_atom_type_scat_source
C C 0.0033 0.0016 'International Tables Vol C Tables 4.2.6.8 and 6.1.1.4'
H H 0.0000 0.0000 'International Tables Vol C Tables 4.2.6.8 and 6.1.1.4'
Cl Cl 0.1484 0.1585 'International Tables Vol C Tables 4.2.6.8 and 6.1.1.4'
N N 0.0061 0.0033 'International Tables Vol C Tables 4.2.6.8 and 6.1.1.4'
O O 0.0106 0.0060 'International Tables Vol C Tables 4.2.6.8 and 6.1.1.4'
Os Os -1.2165 7.6030 'International Tables Vol C Tables 4.2.6.8 and 6.1.1.4'
Se Se -0.0929 2.2259 'International Tables Vol C Tables 4.2.6.8 and 6.1.1.4'

loop_
_geom_angle_atom_site_label_1
_geom_angle_atom_site_label_2
_geom_angle_atom_site_label_3
_geom_angle
_geom_angle_site_symmetry_1
_geom_angle_site_symmetry_3
Se2 Os1 Se1 81.410(16) . .
O1 Os1 Se1 86.57(9) . .
O1 Os1 Se2 85.25(10) . .
O1 Os1 C6A 115.31(17) . .
O1 Os1 C7A 90.79(16) . .
O1 Os1 C8A 93.09(16) . .
O1 Os1 C9A 119.70(17) . .
O1 Os1 C10A 157.90(18) . .
O1 Os1 C11A 153.60(18) . .
C6A Os1 Se1 93.11(13) . .
C6A Os1 Se2 158.51(13) . .
C6A Os1 C9A 81.5(2) . .
C7A Os1 Se1 121.58(13) . .
C7A Os1 Se2 156.45(13) . .
C7A Os1 C6A 37.77(16) . .
C7A Os1 C8A 38.15(19) . .
C7A Os1 C9A 68.0(2) . .
C8A Os1 Se1 159.73(14) . .
C8A Os1 Se2 118.79(14) . .
C8A Os1 C6A 68.72(18) . .
C8A Os1 C9A 36.8(2) . .
C9A Os1 Se1 153.02(15) . .
C9A Os1 Se2 93.96(15) . .
C10A Os1 Se1 115.35(15) . .
C10A Os1 Se2 94.86(15) . .
C10A Os1 C6A 68.6(2) . .
C10A Os1 C7A 80.3(2) . .
C10A Os1 C8A 67.5(2) . .
C10A Os1 C9A 38.2(2) . .
C11A Os1 Se1 91.04(14) . .
C11A Os1 Se2 120.40(15) . .
C11A Os1 C6A 38.5(2) . .
C11A Os1 C7A 68.22(19) . .
C11A Os1 C8A 80.30(19) . .
C11A Os1 C9A 68.3(2) . .
C11A Os1 C10A 37.3(2) . .
Se1 Os2 Se2 81.437(15) . .
O2 Os2 Se1 85.33(9) . .
O2 Os2 Se2 86.66(9) . .
O2 Os2 C6B 112.95(16) . .
O2 Os2 C7B 89.88(16) . .
O2 Os2 C8B 93.94(18) . .
O2 Os2 C9B 122.04(17) . .
O2 Os2 C10B 160.00(17) . .
O2 Os2 C11B 150.62(16) . .
C6B Os2 Se1 95.25(15) . .
C6B Os2 Se2 159.89(13) . .
C6B Os2 C9B 81.61(19) . .
C7B Os2 Se1 124.43(15) . .
C7B Os2 Se2 153.54(14) . .
C7B Os2 C6B 37.84(19) . .
C7B Os2 C8B 37.7(2) . .
C7B Os2 C9B 67.9(2) . .
C7B Os2 C10B 80.3(2) . .
C7B Os2 C11B 67.96(19) . .
C8B Os2 Se1 162.08(15) . .
C8B Os2 Se2 116.43(15) . .
C8B Os2 C6B 68.5(2) . .
C8B Os2 C9B 37.3(2) . .
C9B Os2 Se1 151.58(15) . .
C9B Os2 Se2 91.88(14) . .
C10B Os2 Se1 114.60(15) . .
C10B Os2 Se2 94.35(13) . .
C10B Os2 C6B 68.87(19) . .
C10B Os2 C8B 67.7(2) . .
C10B Os2 C9B 38.0(2) . .
C11B Os2 Se1 91.54(14) . .
C11B Os2 Se2 121.80(13) . .
C11B Os2 C6B 38.18(18) . .
C11B Os2 C8B 80.3(2) . .
C11B Os2 C9B 68.54(19) . .
C11B Os2 C10B 37.83(19) . .
Os2 Se1 Os1 93.632(16) . .
C3B Se1 Os1 111.6(2) . .
C3B Se1 Os2 90.8(3) . .
C3Z Se1 Os1 88.7(3) . .
C3Z Se1 Os2 112.8(3) . .
Os1 Se2 Os2 93.607(15) . .
C3A Se2 Os1 93.4(4) . .
C3A Se2 Os2 107.3(3) . .
C3Y Se2 Os1 106.9(5) . .
C3Y Se2 Os2 92.5(4) . .
C2A O1 Os1 118.3(4) . .
C2Z O1 Os1 121.1(5) . .
C2B O2 Os2 121.3(4) . .
C2Y O2 Os2 117.0(5) . .
N1AA C5 C4A 123.5(6) . .
N1Y C5 C4Y 126.5(8) . .
C7A C6A Os1 70.1(3) . .
C7A C6A C11A 116.7(5) . .
C7A C6A C13A 123.7(5) . .
C11A C6A Os1 69.3(3) . .
C11A C6A C13A 119.5(4) . .
C13A C6A Os1 129.9(4) . .
C6A C7A Os1 72.2(3) . .
C6A C7A C8A 121.4(5) . .
C8A C7A Os1 71.6(3) . .
C7A C8A Os1 70.2(3) . .
C9A C8A Os1 72.7(3) . .
C9A C8A C7A 121.2(5) . .
C8A C9A Os1 70.5(3) . .
C8A C9A C10A 117.9(5) . .
C8A C9A C12A 122.5(5) . .
C10A C9A Os1 69.2(3) . .
C10A C9A C12A 119.6(5) . .
C12A C9A Os1 128.3(4) . .
C9A C10A Os1 72.6(3) . .
C11A C10A Os1 70.9(3) . .
C11A C10A C9A 121.3(5) . .
C6A C11A Os1 72.2(3) . .
C10A C11A Os1 71.8(3) . .
C10A C11A C6A 121.6(5) . .
C6A C13A C14A 108.2(5) . .
C15A C13A C6A 113.5(4) . .
C15A C13A C14A 113.3(7) . .
C7B C6B Os2 69.8(3) . .
C7B C6B C11B 116.7(5) . .
C7B C6B C13B 124.1(5) . .
C11B C6B Os2 69.7(2) . .
C11B C6B C13B 119.2(5) . .
C13B C6B Os2 130.3(4) . .
C6B C7B Os2 72.4(3) . .
C8B C7B Os2 72.0(3) . .
C8B C7B C6B 122.2(5) . .
C7B C8B Os2 70.3(3) . .
C7B C8B C9B 121.0(5) . .
C9B C8B Os2 72.3(3) . .
C8B C9B Os2 70.4(3) . .
C8B C9B C10B 117.9(5) . .
C8B C9B C12B 122.5(5) . .
C10B C9B Os2 69.5(3) . .
C10B C9B C12B 119.6(5) . .
C12B C9B Os2 128.9(3) . .
C9B C10B Os2 72.5(3) . .
C11B C10B Os2 70.9(3) . .
C11B C10B C9B 120.9(5) . .
C6B C11B Os2 72.2(3) . .
C10B C11B Os2 71.3(3) . .
C10B C11B C6B 121.3(5) . .
C6B C13B C14B 108.1(5) . .
C6B C13B C15B 113.7(4) . .
C15B C13B C14B 111.6(5) . .
C1B N1A C5B 124.8(15) . .
C1B N1A C16B 119.6(7) . .
C5B N1A C16B 115.5(15) . .
C5 N1AA C1A 122.7(7) . .
C5 N1AA C16A 118.0(7) . .
C1A N1AA C16A 119.3(8) . .
N1AA C1A C2A 119.0(8) . .
N1AA C1A C17A 117.9(11) . .
C2A C1A C17A 122.9(12) . .
O1 C2A C1A 116.2(7) . .
O1 C2A C3A 125.5(8) . .
C3A C2A C1A 118.3(9) . .
C2A C3A Se2 117.3(9) . .
C4A C3A Se2 122.0(10) . .
C4A C3A C2A 120.6(11) . .
C3A C4A C5 115.8(10) . .
N1A C1B C2B 119.6(7) . .
N1A C1B C17B 120.5(19) . .
C2B C1B C17B 119.9(19) . .
O2 C2B C1B 118.7(7) . .
O2 C2B C3B 123.9(7) . .
C3B C2B C1B 117.3(7) . .
C2B C3B Se1 118.6(6) . .
C4B C3B Se1 120.5(11) . .
C4B C3B C2B 120.8(12) . .
C3B C4B C5B 121(2) . .
N1A C5B C4B 116(3) . .
C5 N1Y C1Y 119.4(9) . .
C5 N1Y C16Y 120.8(8) . .
C1Y N1Y C16Y 119.6(10) . .
C1Z N1Z C16Z 118.9(9) . .
C5Z N1Z C1Z 119(2) . .
C5Z N1Z C16Z 122(2) . .
N1Y C1Y C2Y 118.8(10) . .
N1Y C1Y C17Y 118(3) . .
C2Y C1Y C17Y 123(3) . .
O2 C2Y C1Y 114.0(9) . .
O2 C2Y C3Y 128.2(11) . .
C3Y C2Y C1Y 117.7(11) . .
C2Y C3Y Se2 115.5(10) . .
C4Y C3Y Se2 122.7(11) . .
C4Y C3Y C2Y 121.7(14) . .
C3Y C4Y C5 115.6(13) . .
N1Z C1Z C2Z 118.1(9) . .
N1Z C1Z C17Z 122.7(17) . .
C2Z C1Z C17Z 119.1(18) . .
O1 C2Z C1Z 118.4(8) . .
O1 C2Z C3Z 122.5(9) . .
C1Z C2Z C3Z 118.5(10) . .
C2Z C3Z Se1 120.3(8) . .
C4Z C3Z Se1 117.8(16) . .
C4Z C3Z C2Z 121.9(17) . .
C5Z C4Z C3Z 113(2) . .
N1Z C5Z C4Z 129(3) . .

loop_
_geom_bond_atom_site_label_1
_geom_bond_atom_site_label_2
_geom_bond_distance
_geom_bond_site_symmetry_2
Os1 Se1 2.5307(5) .
Os1 Se2 2.5228(5) .
Os1 O1 2.075(3) .
Os1 C6A 2.203(5) .
Os1 C7A 2.176(5) .
Os1 C8A 2.195(5) .
Os1 C9A 2.222(5) .
Os1 C10A 2.176(5) .
Os1 C11A 2.165(5) .
Os2 Se1 2.5216(5) .
Os2 Se2 2.5306(5) .
Os2 O2 2.071(3) .
Os2 C6B 2.208(4) .
Os2 C7B 2.174(5) .
Os2 C8B 2.195(5) .
Os2 C9B 2.221(5) .
Os2 C10B 2.180(5) .
Os2 C11B 2.175(4) .
Se1 C3B 1.943(8) .
Se1 C3Z 1.986(10) .
Se2 C3A 1.904(13) .
Se2 C3Y 1.974(16) .
O1 C2A 1.376(9) .
O1 C2Z 1.279(11) .
O2 C2B 1.282(8) .
O2 C2Y 1.386(10) .
C5 N1AA 1.267(9) .
C5 C4A 1.428(11) .
C5 N1Y 1.276(11) .
C5 C4Y 1.373(15) .
C6A C7A 1.418(6) .
C6A C11A 1.442(7) .
C6A C13A 1.515(8) .
C7A C8A 1.428(7) .
C8A C9A 1.394(8) .
C9A C10A 1.440(7) .
C9A C12A 1.503(8) .
C10A C11A 1.387(8) .
C13A C14A 1.527(9) .
C13A C15A 1.510(9) .
C6B C7B 1.421(7) .
C6B C11B 1.434(7) .
C6B C13B 1.512(7) .
C7B C8B 1.410(8) .
C8B C9B 1.412(8) .
C9B C10B 1.434(8) .
C9B C12B 1.502(8) .
C10B C11B 1.412(7) .
C13B C14B 1.533(7) .
C13B C15B 1.525(8) .
N1A C1B 1.342(10) .
N1A C5B 1.39(3) .
N1A C16B 1.485(10) .
N1AA C1A 1.350(11) .
N1AA C16A 1.477(11) .
C1A C2A 1.419(11) .
C1A C17A 1.459(19) .
C2A C3A 1.405(15) .
C3A C4A 1.391(17) .
C1B C2B 1.426(11) .
C1B C17B 1.47(2) .
C2B C3B 1.417(11) .
C3B C4B 1.40(3) .
C4B C5B 1.41(4) .
N1Y C1Y 1.369(13) .
N1Y C16Y 1.467(15) .
N1Z C1Z 1.362(14) .
N1Z C5Z 1.32(3) .
N1Z C16Z 1.481(13) .
C1Y C2Y 1.423(15) .
C1Y C17Y 1.47(2) .
C2Y C3Y 1.392(17) .
C3Y C4Y 1.36(2) .
C1Z C2Z 1.418(15) .
C1Z C17Z 1.46(2) .
C2Z C3Z 1.419(15) .
C3Z C4Z 1.39(4) .
C4Z C5Z 1.35(7) .

loop_
_geom_torsion_atom_site_label_1
_geom_torsion_atom_site_label_2
_geom_torsion_atom_site_label_3
_geom_torsion_atom_site_label_4
_geom_torsion
_geom_torsion_site_symmetry_1
_geom_torsion_site_symmetry_2
_geom_torsion_site_symmetry_3
_geom_torsion_site_symmetry_4
Os1 O1 C2A C1A -177.1(5) . . . .
Os1 O1 C2A C3A 2.3(10) . . . .
Os1 O1 C2Z C1Z -176.5(8) . . . .
Os1 O1 C2Z C3Z 12.2(13) . . . .
Os1 C6A C7A C8A 54.2(4) . . . .
Os1 C6A C11A C10A -54.4(4) . . . .
Os1 C6A C13A C14A -174.1(5) . . . .
Os1 C6A C13A C15A 59.2(7) . . . .
Os1 C7A C8A C9A 54.0(4) . . . .
Os1 C8A C9A C10A 52.2(4) . . . .
Os1 C8A C9A C12A -123.7(5) . . . .
Os1 C9A C10A C11A 53.8(4) . . . .
Os1 C10A C11A C6A 54.5(4) . . . .
Os2 O2 C2B C1B -179.8(5) . . . .
Os2 O2 C2B C3B -3.6(9) . . . .
Os2 O2 C2Y C1Y -177.6(7) . . . .
Os2 O2 C2Y C3Y -0.4(14) . . . .
Os2 C6B C7B C8B -54.3(4) . . . .
Os2 C6B C11B C10B 53.7(4) . . . .
Os2 C6B C13B C14B -178.4(4) . . . .
Os2 C6B C13B C15B -53.9(6) . . . .
Os2 C7B C8B C9B -53.8(4) . . . .
Os2 C8B C9B C10B -52.4(4) . . . .
Os2 C8B C9B C12B 124.2(5) . . . .
Os2 C9B C10B C11B -54.0(4) . . . .
Os2 C10B C11B C6B -54.2(4) . . . .
Se1 C3B C4B C5B 179.6(14) . . . .
Se1 C3Z C4Z C5Z 176(2) . . . .
Se2 C3A C4A C5 177.3(6) . . . .
Se2 C3Y C4Y C5 -174.3(9) . . . .
O1 C2A C3A Se2 1.3(12) . . . .
O1 C2A C3A C4A -180.0(9) . . . .
O1 C2Z C3Z Se1 -7.7(15) . . . .
O1 C2Z C3Z C4Z 173.1(18) . . . .
O2 C2B C3B Se1 2.4(10) . . . .
O2 C2B C3B C4B -176.9(11) . . . .
O2 C2Y C3Y Se2 -2.1(18) . . . .
O2 C2Y C3Y C4Y -177.0(12) . . . .
C5 N1AA C1A C2A 1.6(12) . . . .
C5 N1AA C1A C17A -173.7(13) . . . .
C5 N1Y C1Y C2Y -6.9(16) . . . .
C5 N1Y C1Y C17Y 176(2) . . . .
C6A C7A C8A Os1 -54.5(4) . . . .
C6A C7A C8A C9A -0.4(7) . . . .
C7A C6A C11A Os1 53.3(4) . . . .
C7A C6A C11A C10A -1.1(7) . . . .
C7A C6A C13A C14A 94.5(7) . . . .
C7A C6A C13A C15A -32.2(7) . . . .
C7A C8A C9A Os1 -52.9(4) . . . .
C7A C8A C9A C10A -0.8(7) . . . .
C7A C8A C9A C12A -176.6(5) . . . .
C8A C9A C10A Os1 -52.8(4) . . . .
C8A C9A C10A C11A 1.0(7) . . . .
C9A C10A C11A Os1 -54.6(4) . . . .
C9A C10A C11A C6A -0.1(7) . . . .
C11A C6A C7A Os1 -52.9(4) . . . .
C11A C6A C7A C8A 1.4(7) . . . .
C11A C6A C13A C14A -87.3(7) . . . .
C11A C6A C13A C15A 146.0(5) . . . .
C12A C9A C10A Os1 123.2(5) . . . .
C12A C9A C10A C11A 177.0(5) . . . .
C13A C6A C7A Os1 125.3(5) . . . .
C13A C6A C7A C8A 179.6(5) . . . .
C13A C6A C11A Os1 -125.0(5) . . . .
C13A C6A C11A C10A -179.4(5) . . . .
C6B C7B C8B Os2 54.5(4) . . . .
C6B C7B C8B C9B 0.7(8) . . . .
C7B C6B C11B Os2 -53.2(4) . . . .
C7B C6B C11B C10B 0.6(7) . . . .
C7B C6B C13B C14B -86.9(6) . . . .
C7B C6B C13B C15B 37.6(7) . . . .
C7B C8B C9B Os2 52.9(4) . . . .
C7B C8B C9B C10B 0.5(7) . . . .
C7B C8B C9B C12B 177.2(5) . . . .
C8B C9B C10B Os2 52.9(4) . . . .
C8B C9B C10B C11B -1.1(7) . . . .
C9B C10B C11B Os2 54.7(4) . . . .
C9B C10B C11B C6B 0.6(7) . . . .
C11B C6B C7B Os2 53.1(4) . . . .
C11B C6B C7B C8B -1.2(7) . . . .
C11B C6B C13B C14B 94.4(6) . . . .
C11B C6B C13B C15B -141.1(5) . . . .
C12B C9B C10B Os2 -123.9(4) . . . .
C12B C9B C10B C11B -177.9(4) . . . .
C13B C6B C7B Os2 -125.6(5) . . . .
C13B C6B C7B C8B -179.9(5) . . . .
C13B C6B C11B Os2 125.6(4) . . . .
C13B C6B C11B C10B 179.4(4) . . . .
N1A C1B C2B O2 175.3(6) . . . .
N1A C1B C2B C3B -1.2(11) . . . .
N1AA C5 C4A C3A 3.7(13) . . . .
N1AA C1A C2A O1 -179.9(7) . . . .
N1AA C1A C2A C3A 0.6(12) . . . .
C1A C2A C3A Se2 -179.3(6) . . . .
C1A C2A C3A C4A -0.6(15) . . . .
C2A C3A C4A C5 -1.4(16) . . . .
C4A C5 N1AA C1A -3.9(12) . . . .
C4A C5 N1AA C16A 179.3(8) . . . .
C16A N1AA C1A C2A 178.3(7) . . . .
C16A N1AA C1A C17A 3.0(16) . . . .
C17A C1A C2A O1 -4.9(16) . . . .
C17A C1A C2A C3A 175.7(14) . . . .
C1B N1A C5B C4B -6(2) . . . .
C1B C2B C3B Se1 178.7(5) . . . .
C1B C2B C3B C4B -0.6(14) . . . .
C2B C3B C4B C5B -1(2) . . . .
C3B C4B C5B N1A 4(3) . . . .
C5B N1A C1B C2B 5.0(14) . . . .
C5B N1A C1B C17B -175.8(17) . . . .
C16B N1A C1B C2B -177.3(7) . . . .
C16B N1A C1B C17B 2.0(17) . . . .
C16B N1A C5B C4B 175.7(14) . . . .
C17B C1B C2B O2 -3.9(16) . . . .
C17B C1B C2B C3B 179.6(14) . . . .
N1Y C5 C4Y C3Y -4.4(19) . . . .
N1Y C1Y C2Y O2 -179.3(9) . . . .
N1Y C1Y C2Y C3Y 3.2(17) . . . .
N1Z C1Z C2Z O1 -171.3(10) . . . .
N1Z C1Z C2Z C3Z 0.4(17) . . . .
C1Y C2Y C3Y Se2 175.0(9) . . . .
C1Y C2Y C3Y C4Y 0(2) . . . .
C2Y C3Y C4Y C5 0(2) . . . .
C4Y C5 N1Y C1Y 7.9(16) . . . .
C4Y C5 N1Y C16Y -177.9(12) . . . .
C16Y N1Y C1Y C2Y 178.8(11) . . . .
C16Y N1Y C1Y C17Y 2(3) . . . .
C17Y C1Y C2Y O2 -2(3) . . . .
C17Y C1Y C2Y C3Y -180(2) . . . .
C1Z N1Z C5Z C4Z -4(5) . . . .
C1Z C2Z C3Z Se1 -179.0(9) . . . .
C1Z C2Z C3Z C4Z 2(2) . . . .
C2Z C3Z C4Z C5Z -4(4) . . . .
C3Z C4Z C5Z N1Z 6(6) . . . .
C5Z N1Z C1Z C2Z 1(3) . . . .
C5Z N1Z C1Z C17Z 176(3) . . . .
C16Z N1Z C1Z C2Z 177.6(10) . . . .
C16Z N1Z C1Z C17Z -7(2) . . . .
C16Z N1Z C5Z C4Z 179(3) . . . .
C17Z C1Z C2Z O1 13(2) . . . .
C17Z C1Z C2Z C3Z -175(2) . . . .
